data_7010273
loop_
_publ_author_name
'Sacht, Cheryl'
'Datt, Michael S.'
'Otto, Stefanus'
'Roodt, Andreas'

_publ_section_title
;
 Synthesis, characterisation and coordination chemistry of novel chiral
 N,N-dialkyl-N&#x200A;'-menthyloxycarbonylthioureas. Crystal and
 molecular structures of
 N,N-diethyl-N&#x200A;'-(&#x2212;)-(3R)-menthyloxycarbonylthiourea and
 cis-(S,S)-[Pt(L)Cl(DMSO)] [where
 HL&#x2005;=&#x2005;N-(+)-(3R)-menthyloxycarbonyl-N'-morpholinothiourea
 or N-benzoyl-N',N'-diethylthiourea]
;
_journal_issue 24
_journal_name_full 'Journal of the Chemical Society, Dalton Transactions'
_journal_page_first 4579
_journal_paper_doi 10.1039/b007589m
_journal_year 2000
_chemical_formula_sum 'C14 H21 Cl N2 O2 Pt S2'
_chemical_formula_weight 543.99
_chemical_name_systematic
; 
Chlorodimethylsulfoxide(N,N-diethyl-N'-benzoylthioureato)platinum(II) 
;
_space_group_IT_number 2
_symmetry_cell_setting triclinic
_symmetry_space_group_name_Hall '-P 1'
_symmetry_space_group_name_H-M 'P -1'
_atom_sites_solution_hydrogens 'Riding model'
_atom_sites_solution_primary direct
_atom_sites_solution_secondary difmap
_audit_creation_method SHELXL-97
_cell_angle_alpha 76.2630(10)
_cell_angle_beta 89.2070(10)
_cell_angle_gamma 68.2050(10)
_cell_formula_units_Z 2
_cell_length_a 8.7436(4)
_cell_length_b 10.0717(5)
_cell_length_c 11.5723(6)
_cell_measurement_reflns_used 121
_cell_measurement_temperature 293(2)
_cell_measurement_theta_max 22.16
_cell_measurement_theta_min 6.45
_cell_volume 916.05(8)
_computing_cell_refinement 'Bruker SMART'
_computing_data_collection 'Bruker SMART'
_computing_data_reduction 'Bruker SMART'
_computing_molecular_graphics 'ORTEP II (Johnson, 1976)'
_computing_publication_material WORD
_computing_structure_refinement 'SHELXL-97 (Sheldrick, 1997)'
_computing_structure_solution 'SHELXS-97 (Sheldrick, 1990)'
_diffrn_ambient_temperature 293(2)
_diffrn_measured_fraction_theta_full 0.972
_diffrn_measured_fraction_theta_max 0.972
_diffrn_measurement_device_type 'CCD area detector-Siemens SMART CCD 1K'
_diffrn_measurement_method '/w scans'
_diffrn_radiation_monochromator graphite
_diffrn_radiation_source 'fine-focus sealed tube'
_diffrn_radiation_type MoK\a
_diffrn_radiation_wavelength 0.71073
_diffrn_reflns_av_R_equivalents 0.0365
_diffrn_reflns_av_sigmaI/netI 0.0434
_diffrn_reflns_limit_h_max 11
_diffrn_reflns_limit_h_min -11
_diffrn_reflns_limit_k_max 13
_diffrn_reflns_limit_k_min -13
_diffrn_reflns_limit_l_max 15
_diffrn_reflns_limit_l_min -15
_diffrn_reflns_number 9904
_diffrn_reflns_theta_full 28.32
_diffrn_reflns_theta_max 28.32
_diffrn_reflns_theta_min 5.75
_diffrn_standards_decay_% 0
_diffrn_standards_number 'First 50 frames repeated after data collection'
_exptl_absorpt_coefficient_mu 8.039
_exptl_absorpt_correction_T_max 0.566
_exptl_absorpt_correction_T_min 0.197
_exptl_absorpt_correction_type empirical
_exptl_crystal_colour Yellow
_exptl_crystal_density_diffrn 1.972
_exptl_crystal_density_meas ?
_exptl_crystal_density_method .
_exptl_crystal_description Plate
_exptl_crystal_F_000 524
_exptl_crystal_size_max 0.30
_exptl_crystal_size_mid 0.30
_exptl_crystal_size_min 0.08
_refine_diff_density_max 1.233
_refine_diff_density_min -1.249
_refine_diff_density_rms 0.133
_refine_ls_extinction_method none
_refine_ls_goodness_of_fit_ref 1.072
_refine_ls_hydrogen_treatment mixed
_refine_ls_matrix_type full
_refine_ls_number_parameters 204
_refine_ls_number_reflns 4433
_refine_ls_number_restraints 0
_refine_ls_restrained_S_all 1.072
_refine_ls_R_factor_all 0.0343
_refine_ls_R_factor_gt 0.0299
_refine_ls_shift/su_max 0.000
_refine_ls_shift/su_mean 0.000
_refine_ls_structure_factor_coef Fsqd
_refine_ls_weighting_details 'w=1/[\s^2^(Fo^2^)+(0.0330P)^2^+0.5450P] where P=(Fo^2^+2Fc^2^)/3'
_refine_ls_weighting_scheme calc
_refine_ls_wR_factor_gt 0.0725
_refine_ls_wR_factor_ref 0.0751
_reflns_number_gt 4074
_reflns_number_total 4433
_reflns_threshold_expression >2sigma(I)
_cod_data_source_file b007589m.txt
_cod_data_source_block compound3
_cod_depositor_comments
;
The following automatic conversions were performed:
'_symmetry_cell_setting' value 'Triclinic' changed to 'triclinic'
according to '/home/saulius/struct/CIF-dictionaries/cif_core.dic'
dictionary named 'cif_core.dic' version 2.4.1 from
2010-06-29.

'_exptl_absorpt_correction_type' value 'Empirical' changed to
'empirical' according to
'/home/saulius/struct/CIF-dictionaries/cif_core.dic' dictionary named
'cif_core.dic' version 2.4.1 from 2010-06-29.

Automatic conversion script
Id: cif_fix_enum 1527 2010-12-29 10:47:43Z saulius 
;
_cod_original_sg_symbol_H-M P-1
_cod_database_code 7010273

loop_
_symmetry_equiv_pos_as_xyz
'x, y, z'
'-x, -y, -z'

loop_
_atom_site_label
_atom_site_type_symbol
_atom_site_fract_x
_atom_site_fract_y
_atom_site_fract_z
_atom_site_U_iso_or_equiv
_atom_site_adp_type
_atom_site_occupancy
_atom_site_calc_flag
_atom_site_refinement_flags
_atom_site_disorder_assembly
_atom_site_disorder_group
Pt Pt 0.20593(2) 0.085520(15) 0.363985(12) 0.03691(7) Uani 1 d . . .
Cl1 Cl 0.2866(2) -0.06861(14) 0.55622(10) 0.0635(4) Uani 1 d . . .
S2 S 0.11048(14) 0.27947(11) 0.43732(9) 0.0374(2) Uani 1 d . . .
O2 O 0.0293(5) 0.4255(4) 0.3560(3) 0.0579(9) Uani 1 d . . .
S1 S 0.12855(18) 0.22999(13) 0.17629(10) 0.0496(3) Uani 1 d . . .
O11 O 0.2995(6) -0.1026(4) 0.3102(3) 0.0590(10) Uani 1 d . . .
N11 N 0.3097(4) -0.0246(4) 0.1037(3) 0.0393(8) Uani 1 d . . .
N12 N 0.1724(5) 0.1826(4) -0.0380(3) 0.0412(8) Uani 1 d . . .
C21 C -0.0266(7) 0.2569(6) 0.5466(5) 0.0537(12) Uani 1 d . . .
H21A H -0.0513 0.3332 0.5883 0.072(4) Uiso 1 calc R . .
H21B H 0.0237 0.1622 0.6020 0.072(4) Uiso 1 calc R . .
H21C H -0.1269 0.2631 0.5087 0.072(4) Uiso 1 calc R . .
C22 C 0.2708(7) 0.2846(7) 0.5241(6) 0.0629(14) Uani 1 d . . .
H22A H 0.3517 0.3039 0.4732 0.072(4) Uiso 1 calc R . .
H22B H 0.3218 0.1913 0.5813 0.072(4) Uiso 1 calc R . .
H22C H 0.2265 0.3614 0.5652 0.072(4) Uiso 1 calc R . .
C11 C 0.2100(5) 0.1195(5) 0.0785(3) 0.0356(8) Uani 1 d . . .
C12 C 0.3451(5) -0.1200(5) 0.2082(4) 0.0374(8) Uani 1 d . . .
C13 C 0.0623(7) 0.3385(5) -0.0863(4) 0.0485(11) Uani 1 d . . .
H13A H 0.1062 0.3800 -0.1571 0.072(4) Uiso 1 calc R . .
H13B H 0.0613 0.3934 -0.0277 0.072(4) Uiso 1 calc R . .
C14 C -0.1118(7) 0.3575(6) -0.1178(6) 0.0614(14) Uani 1 d . . .
H14A H -0.1124 0.3065 -0.1780 0.072(4) Uiso 1 calc R . .
H14B H -0.1779 0.4606 -0.1474 0.072(4) Uiso 1 calc R . .
H14C H -0.1565 0.3174 -0.0479 0.072(4) Uiso 1 calc R . .
C15 C 0.2364(7) 0.0959(6) -0.1264(4) 0.0475(10) Uani 1 d . . .
H15A H 0.3528 0.0363 -0.1045 0.072(4) Uiso 1 calc R . .
H15B H 0.2273 0.1633 -0.2038 0.072(4) Uiso 1 calc R . .
C16 C 0.1470(8) -0.0049(6) -0.1373(5) 0.0574(13) Uani 1 d . . .
H16A H 0.1684 -0.0809 -0.0646 0.072(4) Uiso 1 calc R . .
H16B H 0.1858 -0.0491 -0.2024 0.072(4) Uiso 1 calc R . .
H16C H 0.0303 0.0517 -0.1518 0.072(4) Uiso 1 calc R . .
C1A C 0.4480(5) -0.2764(4) 0.2087(4) 0.0361(8) Uani 1 d . . .
C1B C 0.4755(6) -0.3880(5) 0.3131(5) 0.0463(10) Uani 1 d . . .
H1B H 0.4311 -0.3646 0.3825 0.072(4) Uiso 1 calc R . .
C1C C 0.5687(7) -0.5337(6) 0.3139(6) 0.0615(14) Uani 1 d . . .
H1C H 0.5868 -0.6076 0.3839 0.072(4) Uiso 1 calc R . .
C1D C 0.6347(7) -0.5691(6) 0.2113(7) 0.0702(17) Uani 1 d . . .
H1D H 0.6979 -0.6667 0.2119 0.072(4) Uiso 1 calc R . .
C1E C 0.6065(7) -0.4591(7) 0.1076(6) 0.0673(16) Uani 1 d . . .
H1E H 0.6499 -0.4836 0.0382 0.072(4) Uiso 1 calc R . .
C1F C 0.5147(6) -0.3126(6) 0.1049(5) 0.0504(11) Uani 1 d . . .
H1F H 0.4977 -0.2393 0.0346 0.072(4) Uiso 1 calc R . .

loop_
_atom_site_aniso_label
_atom_site_aniso_U_11
_atom_site_aniso_U_22
_atom_site_aniso_U_33
_atom_site_aniso_U_23
_atom_site_aniso_U_13
_atom_site_aniso_U_12
Pt 0.05488(11) 0.02703(9) 0.02482(9) -0.00694(6) 0.00305(6) -0.01076(7)
Cl1 0.1012(10) 0.0374(6) 0.0289(5) -0.0014(4) 0.0037(6) -0.0048(6)
S2 0.0537(6) 0.0303(5) 0.0276(5) -0.0093(4) 0.0032(4) -0.0137(4)
O2 0.094(3) 0.0307(16) 0.0366(17) -0.0051(13) -0.0003(17) -0.0120(16)
S1 0.0795(8) 0.0306(5) 0.0277(5) -0.0070(4) -0.0010(5) -0.0087(5)
O11 0.104(3) 0.0301(16) 0.0332(16) -0.0107(13) 0.0167(17) -0.0126(17)
N11 0.0459(18) 0.0382(18) 0.0293(16) -0.0088(14) 0.0013(14) -0.0107(15)
N12 0.057(2) 0.0356(18) 0.0277(17) -0.0049(14) 0.0012(15) -0.0160(16)
C21 0.064(3) 0.047(3) 0.045(3) -0.011(2) 0.014(2) -0.015(2)
C22 0.066(3) 0.072(4) 0.067(4) -0.032(3) 0.004(3) -0.035(3)
C11 0.047(2) 0.036(2) 0.0261(18) -0.0093(16) 0.0028(15) -0.0173(17)
C12 0.044(2) 0.034(2) 0.034(2) -0.0138(16) 0.0002(16) -0.0106(16)
C13 0.074(3) 0.036(2) 0.029(2) -0.0004(17) -0.006(2) -0.019(2)
C14 0.055(3) 0.052(3) 0.068(3) -0.008(3) 0.010(2) -0.013(2)
C15 0.066(3) 0.052(3) 0.026(2) -0.0106(19) 0.0100(19) -0.024(2)
C16 0.089(4) 0.055(3) 0.040(3) -0.023(2) 0.010(2) -0.034(3)
C1A 0.0372(19) 0.0337(19) 0.038(2) -0.0142(16) -0.0016(15) -0.0106(15)
C1B 0.052(2) 0.033(2) 0.047(2) -0.0069(18) -0.004(2) -0.0091(18)
C1C 0.066(3) 0.037(2) 0.068(4) -0.009(2) -0.012(3) -0.006(2)
C1D 0.060(3) 0.043(3) 0.102(5) -0.031(3) 0.000(3) -0.004(2)
C1E 0.061(3) 0.064(4) 0.084(4) -0.045(3) 0.020(3) -0.015(3)
C1F 0.051(2) 0.047(3) 0.053(3) -0.023(2) 0.011(2) -0.012(2)

loop_
_atom_type_symbol
_atom_type_description
_atom_type_scat_dispersion_real
_atom_type_scat_dispersion_imag
_atom_type_scat_source
C C 0.0033 0.0016 'International Tables Vol C Tables 4.2.6.8 and 6.1.1.4'
H H 0.0000 0.0000 'International Tables Vol C Tables 4.2.6.8 and 6.1.1.4'
O O 0.0106 0.0060 'International Tables Vol C Tables 4.2.6.8 and 6.1.1.4'
N N 0.0061 0.0033 'International Tables Vol C Tables 4.2.6.8 and 6.1.1.4'
S S 0.1246 0.1234 'International Tables Vol C Tables 4.2.6.8 and 6.1.1.4'
Cl Cl 0.1484 0.1585 'International Tables Vol C Tables 4.2.6.8 and 6.1.1.4'
Pt Pt -1.7033 8.3905 'International Tables Vol C Tables 4.2.6.8 and 6.1.1.4'

loop_
_geom_angle_atom_site_label_1
_geom_angle_atom_site_label_2
_geom_angle_atom_site_label_3
_geom_angle
_geom_angle_site_symmetry_1
_geom_angle_site_symmetry_3
_geom_angle_publ_flag
O11 Pt S2 175.38(10) . . ?
O11 Pt S1 93.75(10) . . ?
S2 Pt S1 90.87(4) . . ?
O11 Pt Cl1 84.94(10) . . ?
S2 Pt Cl1 90.44(4) . . ?
S1 Pt Cl1 178.64(4) . . ?
O2 S2 C22 108.2(3) . . ?
O2 S2 C21 107.4(2) . . ?
C22 S2 C21 101.0(3) . . ?
O2 S2 Pt 119.13(15) . . ?
C22 S2 Pt 109.2(2) . . ?
C21 S2 Pt 110.36(18) . . ?
C11 S1 Pt 107.71(14) . . ?
C12 O11 Pt 128.7(3) . . ?
C12 N11 C11 127.3(4) . . ?
C11 N12 C15 120.6(4) . . ?
C11 N12 C13 123.3(4) . . ?
C15 N12 C13 116.1(3) . . ?
N12 C11 N11 113.8(4) . . ?
N12 C11 S1 117.4(3) . . ?
N11 C11 S1 128.8(3) . . ?
O11 C12 N11 130.3(4) . . ?
O11 C12 C1A 113.7(4) . . ?
N11 C12 C1A 116.0(4) . . ?
N12 C13 C14 113.1(4) . . ?
N12 C15 C16 113.8(4) . . ?
C1B C1A C1F 119.4(4) . . ?
C1B C1A C12 119.9(4) . . ?
C1F C1A C12 120.7(4) . . ?
C1C C1B C1A 120.3(5) . . ?
C1D C1C C1B 120.1(6) . . ?
C1C C1D C1E 119.7(5) . . ?
C1D C1E C1F 121.2(5) . . ?
C1E C1F C1A 119.3(5) . . ?

loop_
_geom_bond_atom_site_label_1
_geom_bond_atom_site_label_2
_geom_bond_distance
_geom_bond_site_symmetry_2
_geom_bond_publ_flag
Pt O11 2.010(3) . ?
Pt S2 2.1885(10) . ?
Pt S1 2.2586(11) . ?
Pt Cl1 2.3337(11) . ?
S2 O2 1.462(3) . ?
S2 C22 1.759(5) . ?
S2 C21 1.764(5) . ?
S1 C11 1.735(4) . ?
O11 C12 1.271(5) . ?
N11 C12 1.312(6) . ?
N11 C11 1.348(5) . ?
N12 C11 1.335(5) . ?
N12 C15 1.472(6) . ?
N12 C13 1.477(6) . ?
C12 C1A 1.495(5) . ?
C13 C14 1.501(8) . ?
C15 C16 1.520(7) . ?
C1A C1B 1.394(7) . ?
C1A C1F 1.396(6) . ?
C1B C1C 1.386(7) . ?
C1C C1D 1.379(9) . ?
C1D C1E 1.379(10) . ?
C1E C1F 1.386(7) . ?

loop_
_geom_torsion_atom_site_label_1
_geom_torsion_atom_site_label_2
_geom_torsion_atom_site_label_3
_geom_torsion_atom_site_label_4
_geom_torsion
_geom_torsion_site_symmetry_1
_geom_torsion_site_symmetry_2
_geom_torsion_site_symmetry_3
_geom_torsion_site_symmetry_4
_geom_torsion_publ_flag
N11 C12 C1A C1F 6.2(6) . . . . ?
